data_4343061
loop_
_publ_author_name
'Guo, Liping'
'Zhu, Xiancui'
'Zhang, Guangchao'
'Wei, Yun'
'Ning, Lixin'
'Zhou, Shuangliu'
'Feng, Zhijun'
'Wang, Shaowu'
'Mu, Xiaolong'
'Chen, Jun'
'Jiang, Yuzhe'

_publ_section_title
;
 Synthesis and Characterization of Organo-Rare-Earth Metal Monoalkyl
 Complexes Supported by Carbon \s-Bonded Indolyl Ligands: High Specific
 Isoprene 1,4-Cis Polymerization Catalysts.
;
_journal_issue 12
_journal_name_full 'Inorganic chemistry'
_journal_page_first 5725
_journal_page_last 5731
_journal_paper_doi 10.1021/acs.inorgchem.5b00308
_journal_volume 54
_journal_year 2015
_chemical_formula_sum 'C60 H69 N4 Si Y'
_chemical_formula_weight 963.19
_chemical_name_systematic
;

 ?

;
_space_group_IT_number 15
_symmetry_cell_setting monoclinic
_symmetry_space_group_name_Hall '-C 2yc'
_symmetry_space_group_name_H-M 'C 1 2/c 1'
_atom_sites_solution_hydrogens geom
_atom_sites_solution_primary direct
_atom_sites_solution_secondary difmap
_audit_creation_method SHELXL-97
_cell_angle_alpha 90.00
_cell_angle_beta 102.4110(10)
_cell_angle_gamma 90.00
_cell_formula_units_Z 4
_cell_length_a 25.7870(18)
_cell_length_b 20.0225(18)
_cell_length_c 10.7770(8)
_cell_measurement_reflns_used 7176
_cell_measurement_temperature 293(2)
_cell_measurement_theta_max 0.00
_cell_measurement_theta_min 0.00
_cell_volume 5434.3(7)
_computing_cell_refinement 'Bruker SMART'
_computing_data_collection 'Bruker SMART'
_computing_data_reduction 'Bruker SAINT'
_computing_molecular_graphics 'Bruker SHELXTL'
_computing_publication_material 'Bruker SHELXTL'
_computing_structure_refinement 'SHELXL-97 (Sheldrick, 1997)'
_computing_structure_solution 'SHELXS-97 (Sheldrick, 1990)'
_diffrn_ambient_temperature 293(2)
_diffrn_measured_fraction_theta_full 0.995
_diffrn_measured_fraction_theta_max 0.995
_diffrn_measurement_device_type 'CCD area detector'
_diffrn_measurement_method 'phi and omega scans'
_diffrn_radiation_monochromator graphite
_diffrn_radiation_source 'fine-focus sealed tube'
_diffrn_radiation_type MoK\a
_diffrn_radiation_wavelength 0.71073
_diffrn_reflns_av_R_equivalents 0.0446
_diffrn_reflns_av_sigmaI/netI 0.0453
_diffrn_reflns_limit_h_max 33
_diffrn_reflns_limit_h_min -33
_diffrn_reflns_limit_k_max 26
_diffrn_reflns_limit_k_min -26
_diffrn_reflns_limit_l_max 13
_diffrn_reflns_limit_l_min -14
_diffrn_reflns_number 23468
_diffrn_reflns_theta_full 27.67
_diffrn_reflns_theta_max 27.67
_diffrn_reflns_theta_min 1.62
_exptl_absorpt_coefficient_mu 1.135
_exptl_absorpt_correction_T_max 0.8758
_exptl_absorpt_correction_T_min 0.8218
_exptl_absorpt_correction_type multi-scan
_exptl_crystal_colour colorless
_exptl_crystal_density_diffrn 1.177
_exptl_crystal_density_method 'not measured'
_exptl_crystal_description block
_exptl_crystal_F_000 2040
_exptl_crystal_size_max 0.18
_exptl_crystal_size_mid 0.15
_exptl_crystal_size_min 0.12
_refine_diff_density_max 0.327
_refine_diff_density_min -0.273
_refine_diff_density_rms 0.042
_refine_ls_extinction_method none
_refine_ls_goodness_of_fit_ref 0.965
_refine_ls_hydrogen_treatment constr
_refine_ls_matrix_type full
_refine_ls_number_parameters 328
_refine_ls_number_reflns 6324
_refine_ls_number_restraints 21
_refine_ls_restrained_S_all 0.991
_refine_ls_R_factor_all 0.0816
_refine_ls_R_factor_gt 0.0442
_refine_ls_shift/su_max 0.000
_refine_ls_shift/su_mean 0.000
_refine_ls_structure_factor_coef Fsqd
_refine_ls_weighting_details 'calc w=1/[\s^2^(Fo^2^)+(0.0324P)^2^+5.5787P] where P=(Fo^2^+2Fc^2^)/3'
_refine_ls_weighting_scheme calc
_refine_ls_wR_factor_gt 0.0870
_refine_ls_wR_factor_ref 0.1009
_reflns_number_gt 4272
_reflns_number_total 6324
_reflns_threshold_expression >2sigma(I)
_cod_data_source_file ic5b00308_si_002.cif
_cod_data_source_block complex_1
_cod_depositor_comments
;
The following automatic conversions were performed:

'_symmetry_cell_setting' value 'Monoclinic' changed to 'monoclinic'
according to
/usr/data/users/saulius/crontab/automatic-downloads/rss-feeds/ACS/lib/dictionaries/cif_core.dic
dictionary named 'cif_core.dic' version 2.4.2 from 2011-04-26.

Automatic conversion script
Id: cif_fix_values 3271 2015-04-21 07:52:19Z andrius 

 Adding full bibliography for 4343061--4343068.cif.
;
_cod_original_sg_symbol_H-M C2/c
_cod_database_code 4343061

loop_
_symmetry_equiv_pos_as_xyz
'x, y, z'
'-x, y, -z+1/2'
'x+1/2, y+1/2, z'
'-x+1/2, y+1/2, -z+1/2'
'-x, -y, -z'
'x, -y, z-1/2'
'-x+1/2, -y+1/2, -z'
'x+1/2, -y+1/2, z-1/2'

loop_
_atom_site_label
_atom_site_type_symbol
_atom_site_fract_x
_atom_site_fract_y
_atom_site_fract_z
_atom_site_U_iso_or_equiv
_atom_site_adp_type
_atom_site_occupancy
_atom_site_symmetry_multiplicity
_atom_site_calc_flag
_atom_site_refinement_flags
_atom_site_disorder_assembly
_atom_site_disorder_group
Y1 Y 0.0000 0.717544(17) 0.7500 0.04932(11) Uani 1 2 d S . .
N1 N 0.12219(8) 0.75364(12) 0.99184(19) 0.0584(5) Uani 1 1 d . . .
N2 N -0.04320(7) 0.77664(9) 0.89377(17) 0.0468(4) Uani 1 1 d . A .
C1 C -0.0228(2) 0.6036(2) 0.7354(5) 0.0767(17) Uani 0.50 1 d PD A -1
H1A H -0.0602 0.6004 0.7375 0.092 Uiso 0.50 1 calc PR A -1
H1B H -0.0193 0.5882 0.6522 0.092 Uiso 0.50 1 calc PR A -1
C2 C -0.0183(3) 0.4614(3) 0.8476(7) 0.117(3) Uani 0.50 1 d PD A -1
H2A H -0.0509 0.4648 0.8765 0.175 Uiso 0.50 1 calc PR A -1
H2B H 0.0054 0.4315 0.9020 0.175 Uiso 0.50 1 calc PR A -1
H2C H -0.0255 0.4446 0.7622 0.175 Uiso 0.50 1 calc PR A -1
C3 C 0.0187(3) 0.5796(3) 1.0156(5) 0.096(2) Uani 0.50 1 d PD A -1
H3A H 0.0354 0.6226 1.0208 0.144 Uiso 0.50 1 calc PR A -1
H3B H 0.0398 0.5500 1.0763 0.144 Uiso 0.50 1 calc PR A -1
H3C H -0.0160 0.5839 1.0337 0.144 Uiso 0.50 1 calc PR A -1
C4 C 0.0817(2) 0.5341(3) 0.8234(6) 0.104(2) Uani 0.50 1 d PD A -1
H4A H 0.0797 0.5204 0.7371 0.157 Uiso 0.50 1 calc PR A -1
H4B H 0.1001 0.5007 0.8801 0.157 Uiso 0.50 1 calc PR A -1
H4C H 0.1005 0.5757 0.8387 0.157 Uiso 0.50 1 calc PR A -1
Si1 Si 0.01277(7) 0.54484(8) 0.85162(16) 0.0701(4) Uani 0.50 1 d PD A -1
C5 C 0.06920(9) 0.75360(13) 0.9354(2) 0.0533(6) Uani 1 1 d . A .
C6 C 0.04477(9) 0.79167(12) 1.0167(2) 0.0497(6) Uani 1 1 d . . .
C7 C 0.08427(10) 0.81599(13) 1.1229(2) 0.0524(6) Uani 1 1 d . A .
C8 C 0.13273(10) 0.79005(13) 1.1046(2) 0.0568(6) Uani 1 1 d . A .
C9 C 0.18029(11) 0.80202(15) 1.1898(3) 0.0703(8) Uani 1 1 d . . .
H9 H 0.2120 0.7839 1.1774 0.084 Uiso 1 1 calc R A .
C10 C 0.17899(12) 0.84162(16) 1.2932(3) 0.0783(9) Uani 1 1 d . A .
H10 H 0.2104 0.8504 1.3517 0.094 Uiso 1 1 calc R . .
C11 C 0.13178(13) 0.86895(15) 1.3124(3) 0.0744(8) Uani 1 1 d . . .
H11 H 0.1321 0.8960 1.3826 0.089 Uiso 1 1 calc R A .
C12 C 0.08433(11) 0.85621(13) 1.2278(2) 0.0625(7) Uani 1 1 d . A .
H12 H 0.0528 0.8744 1.2411 0.075 Uiso 1 1 calc R . .
C13 C 0.16283(10) 0.71943(16) 0.9407(3) 0.0700(8) Uani 1 1 d . A .
H13A H 0.1935 0.7486 0.9498 0.084 Uiso 1 1 calc R . .
H13B H 0.1493 0.7123 0.8505 0.084 Uiso 1 1 calc R . .
C14 C 0.18087(10) 0.65329(15) 1.0013(3) 0.0627(7) Uani 1 1 d . . .
C15 C 0.16282(12) 0.62698(16) 1.1014(3) 0.0775(8) Uani 1 1 d . A .
H15 H 0.1376 0.6502 1.1341 0.093 Uiso 1 1 calc R . .
C16 C 0.18152(17) 0.56631(19) 1.1547(4) 0.1008(11) Uani 1 1 d . . .
H16 H 0.1693 0.5497 1.2238 0.121 Uiso 1 1 calc R A .
C17 C 0.21769(17) 0.5309(2) 1.1065(5) 0.1116(14) Uani 1 1 d . A .
H17 H 0.2301 0.4902 1.1423 0.134 Uiso 1 1 calc R . .
C18 C 0.23565(15) 0.5554(2) 1.0057(5) 0.1124(14) Uani 1 1 d . . .
H18 H 0.2600 0.5310 0.9718 0.135 Uiso 1 1 calc R A .
C19 C 0.21774(12) 0.61616(19) 0.9539(4) 0.0896(10) Uani 1 1 d . A .
H19 H 0.2306 0.6327 0.8858 0.108 Uiso 1 1 calc R . .
C20 C -0.01080(9) 0.80143(11) 0.9920(2) 0.0492(6) Uani 1 1 d . A .
H20 H -0.0249 0.8269 1.0490 0.059 Uiso 1 1 calc R . .
C21 C -0.09887(9) 0.79214(12) 0.8769(2) 0.0478(6) Uani 1 1 d . . .
C22 C -0.11787(10) 0.85212(13) 0.8173(2) 0.0570(6) Uani 1 1 d . A .
C23 C -0.17215(12) 0.86475(16) 0.8017(3) 0.0754(8) Uani 1 1 d . . .
H23 H -0.1861 0.9041 0.7624 0.090 Uiso 1 1 calc R A .
C24 C -0.20533(12) 0.82069(19) 0.8427(3) 0.0819(9) Uani 1 1 d . A .
H24 H -0.2412 0.8307 0.8326 0.098 Uiso 1 1 calc R . .
C25 C -0.18587(11) 0.76177(16) 0.8987(3) 0.0697(8) Uani 1 1 d . . .
H25 H -0.2090 0.7319 0.9249 0.084 Uiso 1 1 calc R A .
C26 C -0.13234(10) 0.74558(13) 0.9171(2) 0.0537(6) Uani 1 1 d . A .
C27 C -0.08154(12) 0.90169(14) 0.7723(3) 0.0715(8) Uani 1 1 d . . .
H27 H -0.0497 0.8772 0.7628 0.086 Uiso 1 1 calc R A .
C28 C -0.10584(15) 0.93250(17) 0.6432(3) 0.0964(11) Uani 1 1 d . A .
H28A H -0.1190 0.8977 0.5835 0.145 Uiso 1 1 calc R . .
H28B H -0.0792 0.9577 0.6135 0.145 Uiso 1 1 calc R . .
H28C H -0.1346 0.9615 0.6514 0.145 Uiso 1 1 calc R . .
C29 C -0.06368(16) 0.95625(17) 0.8703(3) 0.1081(12) Uani 1 1 d . A .
H29A H -0.0940 0.9815 0.8817 0.162 Uiso 1 1 calc R . .
H29B H -0.0391 0.9853 0.8414 0.162 Uiso 1 1 calc R . .
H29C H -0.0467 0.9364 0.9497 0.162 Uiso 1 1 calc R . .
C30 C -0.11098(11) 0.68102(13) 0.9800(3) 0.0632(7) Uani 1 1 d . . .
H30 H -0.0779 0.6715 0.9526 0.076 Uiso 1 1 calc R A .
C31 C -0.14714(17) 0.62203(18) 0.9407(5) 0.1304(16) Uani 1 1 d . A .
H31A H -0.1791 0.6278 0.9714 0.196 Uiso 1 1 calc R . .
H31B H -0.1295 0.5819 0.9758 0.196 Uiso 1 1 calc R . .
H31C H -0.1558 0.6188 0.8497 0.196 Uiso 1 1 calc R . .
C32 C -0.09675(18) 0.68836(19) 1.1224(3) 0.1136(14) Uani 1 1 d . A .
H32A H -0.0715 0.7239 1.1449 0.170 Uiso 1 1 calc R . .
H32B H -0.0815 0.6474 1.1599 0.170 Uiso 1 1 calc R . .
H32C H -0.1281 0.6985 1.1532 0.170 Uiso 1 1 calc R . .

loop_
_atom_site_aniso_label
_atom_site_aniso_U_11
_atom_site_aniso_U_22
_atom_site_aniso_U_33
_atom_site_aniso_U_23
_atom_site_aniso_U_13
_atom_site_aniso_U_12
Y1 0.0522(2) 0.0540(2) 0.04206(18) 0.000 0.01070(14) 0.000
N1 0.0437(12) 0.0815(15) 0.0490(12) 0.0070(11) 0.0077(9) 0.0014(10)
N2 0.0439(10) 0.0527(11) 0.0427(10) 0.0007(9) 0.0065(8) 0.0015(9)
C1 0.089(4) 0.062(3) 0.075(4) -0.004(3) 0.007(4) -0.001(3)
C2 0.133(7) 0.082(5) 0.144(7) 0.007(5) 0.048(6) -0.022(5)
C3 0.113(6) 0.105(5) 0.069(4) 0.004(4) 0.017(4) 0.014(4)
C4 0.086(5) 0.109(6) 0.118(6) -0.020(5) 0.021(4) 0.001(4)
Si1 0.0790(11) 0.0568(9) 0.0750(11) 0.0027(8) 0.0177(9) -0.0021(8)
C5 0.0450(13) 0.0673(16) 0.0469(14) 0.0095(12) 0.0084(11) -0.0012(12)
C6 0.0465(13) 0.0574(15) 0.0425(12) 0.0070(11) 0.0035(10) -0.0006(11)
C7 0.0521(15) 0.0593(15) 0.0427(13) 0.0092(11) 0.0032(11) -0.0042(12)
C8 0.0510(14) 0.0695(17) 0.0469(14) 0.0114(12) 0.0040(11) -0.0084(13)
C9 0.0498(16) 0.089(2) 0.0661(18) 0.0133(16) -0.0002(13) -0.0081(14)
C10 0.0638(19) 0.091(2) 0.069(2) 0.0058(17) -0.0091(15) -0.0193(17)
C11 0.086(2) 0.0724(19) 0.0562(17) -0.0037(14) -0.0042(15) -0.0116(16)
C12 0.0664(17) 0.0625(17) 0.0532(15) 0.0028(13) 0.0007(13) -0.0030(13)
C13 0.0488(15) 0.108(2) 0.0544(15) 0.0075(16) 0.0136(12) 0.0023(16)
C14 0.0417(14) 0.0800(19) 0.0628(17) -0.0102(15) 0.0030(12) -0.0092(13)
C15 0.077(2) 0.077(2) 0.078(2) -0.0016(17) 0.0149(17) -0.0058(16)
C16 0.111(3) 0.080(2) 0.106(3) 0.005(2) 0.011(2) -0.018(2)
C17 0.093(3) 0.067(2) 0.160(4) -0.008(3) -0.007(3) -0.010(2)
C18 0.076(2) 0.088(3) 0.170(4) -0.030(3) 0.019(3) 0.005(2)
C19 0.063(2) 0.099(3) 0.110(3) -0.013(2) 0.0256(19) -0.0044(19)
C20 0.0530(14) 0.0512(14) 0.0427(13) 0.0037(10) 0.0091(11) 0.0037(11)
C21 0.0461(13) 0.0572(15) 0.0386(12) -0.0063(10) 0.0054(10) 0.0048(11)
C22 0.0601(16) 0.0602(16) 0.0487(14) 0.0004(12) 0.0069(12) 0.0127(13)
C23 0.072(2) 0.085(2) 0.0653(18) 0.0095(16) 0.0053(15) 0.0300(17)
C24 0.0488(17) 0.118(3) 0.076(2) -0.0036(19) 0.0068(15) 0.0206(18)
C25 0.0489(16) 0.093(2) 0.0670(18) -0.0077(16) 0.0114(13) -0.0047(15)
C26 0.0489(14) 0.0628(15) 0.0486(14) -0.0077(12) 0.0092(11) -0.0012(12)
C27 0.083(2) 0.0629(17) 0.0693(18) 0.0147(15) 0.0179(15) 0.0117(15)
C28 0.139(3) 0.078(2) 0.073(2) 0.0179(17) 0.027(2) 0.013(2)
C29 0.143(3) 0.079(2) 0.090(3) 0.006(2) -0.001(2) -0.023(2)
C30 0.0636(17) 0.0585(16) 0.0715(18) 0.0020(14) 0.0234(14) -0.0028(13)
C31 0.129(3) 0.077(3) 0.174(4) 0.005(3) 0.007(3) -0.025(2)
C32 0.174(4) 0.093(3) 0.073(2) 0.0182(19) 0.025(2) 0.038(3)

loop_
_atom_type_symbol
_atom_type_description
_atom_type_scat_dispersion_real
_atom_type_scat_dispersion_imag
_atom_type_scat_source
C C 0.0033 0.0016 'International Tables Vol C Tables 4.2.6.8 and 6.1.1.4'
H H 0.0000 0.0000 'International Tables Vol C Tables 4.2.6.8 and 6.1.1.4'
N N 0.0061 0.0033 'International Tables Vol C Tables 4.2.6.8 and 6.1.1.4'
Si Si 0.0817 0.0704 'International Tables Vol C Tables 4.2.6.8 and 6.1.1.4'
Y Y -2.7962 3.5667 'International Tables Vol C Tables 4.2.6.8 and 6.1.1.4'

loop_
_geom_angle_atom_site_label_1
_geom_angle_atom_site_label_2
_geom_angle_atom_site_label_3
_geom_angle
_geom_angle_site_symmetry_1
_geom_angle_site_symmetry_3
C1 Y1 C1 28.3(2) 2_556 .
C1 Y1 N2 112.10(15) 2_556 2_556
C1 Y1 N2 125.30(15) . 2_556
C1 Y1 N2 125.30(15) 2_556 .
C1 Y1 N2 112.10(15) . .
N2 Y1 N2 121.06(9) 2_556 .
C1 Y1 C5 95.85(13) 2_556 .
C1 Y1 C5 117.51(13) . .
N2 Y1 C5 91.33(7) 2_556 .
N2 Y1 C5 71.99(7) . .
C1 Y1 C5 117.51(13) 2_556 2_556
C1 Y1 C5 95.85(13) . 2_556
N2 Y1 C5 71.99(7) 2_556 2_556
N2 Y1 C5 91.32(7) . 2_556
C5 Y1 C5 146.20(12) . 2_556
C5 N1 C8 112.1(2) . .
C5 N1 C13 124.2(2) . .
C8 N1 C13 123.7(2) . .
C20 N2 C21 118.01(19) . .
C20 N2 Y1 114.04(15) . .
C21 N2 Y1 127.68(13) . .
Si1 C1 Y1 120.0(2) . .
Si1 C1 H1A 107.3 . .
Y1 C1 H1A 107.3 . .
Si1 C1 H1B 107.3 . .
Y1 C1 H1B 107.3 . .
H1A C1 H1B 106.9 . .
C1 Si1 C2 114.6(3) . .
C1 Si1 C3 109.7(2) . .
C2 Si1 C3 107.7(3) . .
C1 Si1 C4 108.6(3) . .
C2 Si1 C4 108.2(3) . .
C3 Si1 C4 107.8(3) . .
N1 C5 C6 105.1(2) . .
N1 C5 Y1 146.35(18) . .
C6 C5 Y1 108.54(15) . .
C5 C6 C20 121.9(2) . .
C5 C6 C7 110.0(2) . .
C20 C6 C7 128.1(2) . .
C12 C7 C8 118.9(2) . .
C12 C7 C6 135.9(2) . .
C8 C7 C6 105.1(2) . .
C9 C8 N1 130.4(3) . .
C9 C8 C7 122.0(3) . .
N1 C8 C7 107.7(2) . .
C10 C9 C8 117.7(3) . .
C10 C9 H9 121.1 . .
C8 C9 H9 121.1 . .
C9 C10 C11 121.5(3) . .
C9 C10 H10 119.2 . .
C11 C10 H10 119.2 . .
C12 C11 C10 120.6(3) . .
C12 C11 H11 119.7 . .
C10 C11 H11 119.7 . .
C11 C12 C7 119.3(3) . .
C11 C12 H12 120.3 . .
C7 C12 H12 120.3 . .
N1 C13 C14 115.5(2) . .
N1 C13 H13A 108.4 . .
C14 C13 H13A 108.4 . .
N1 C13 H13B 108.4 . .
C14 C13 H13B 108.4 . .
H13A C13 H13B 107.5 . .
C15 C14 C19 117.4(3) . .
C15 C14 C13 123.7(3) . .
C19 C14 C13 118.9(3) . .
C14 C15 C16 121.2(3) . .
C14 C15 H15 119.4 . .
C16 C15 H15 119.4 . .
C17 C16 C15 120.3(4) . .
C17 C16 H16 119.9 . .
C15 C16 H16 119.9 . .
C18 C17 C16 119.8(4) . .
C18 C17 H17 120.1 . .
C16 C17 H17 120.1 . .
C17 C18 C19 120.0(4) . .
C17 C18 H18 120.0 . .
C19 C18 H18 120.0 . .
C18 C19 C14 121.4(4) . .
C18 C19 H19 119.3 . .
C14 C19 H19 119.3 . .
N2 C20 C6 123.3(2) . .
N2 C20 H20 118.3 . .
C6 C20 H20 118.3 . .
C22 C21 C26 122.3(2) . .
C22 C21 N2 118.9(2) . .
C26 C21 N2 118.7(2) . .
C23 C22 C21 117.0(3) . .
C23 C22 C27 121.1(2) . .
C21 C22 C27 122.0(2) . .
C24 C23 C22 121.7(3) . .
C24 C23 H23 119.2 . .
C22 C23 H23 119.2 . .
C23 C24 C25 120.2(3) . .
C23 C24 H24 119.9 . .
C25 C24 H24 119.9 . .
C24 C25 C26 121.5(3) . .
C24 C25 H25 119.3 . .
C26 C25 H25 119.3 . .
C25 C26 C21 117.4(2) . .
C25 C26 C30 121.3(2) . .
C21 C26 C30 121.3(2) . .
C22 C27 C29 111.4(3) . .
C22 C27 C28 113.3(3) . .
C29 C27 C28 110.3(3) . .
C22 C27 H27 107.2 . .
C29 C27 H27 107.2 . .
C28 C27 H27 107.2 . .
C27 C28 H28A 109.5 . .
C27 C28 H28B 109.5 . .
H28A C28 H28B 109.5 . .
C27 C28 H28C 109.5 . .
H28A C28 H28C 109.5 . .
H28B C28 H28C 109.5 . .
C27 C29 H29A 109.5 . .
C27 C29 H29B 109.5 . .
H29A C29 H29B 109.5 . .
C27 C29 H29C 109.5 . .
H29A C29 H29C 109.5 . .
H29B C29 H29C 109.5 . .
C26 C30 C31 113.6(3) . .
C26 C30 C32 111.1(2) . .
C31 C30 C32 111.3(3) . .
C26 C30 H30 106.8 . .
C31 C30 H30 106.8 . .
C32 C30 H30 106.8 . .
C30 C31 H31A 109.5 . .
C30 C31 H31B 109.5 . .
H31A C31 H31B 109.5 . .
C30 C31 H31C 109.5 . .
H31A C31 H31C 109.5 . .
H31B C31 H31C 109.5 . .
C30 C32 H32A 109.5 . .
C30 C32 H32B 109.5 . .
H32A C32 H32B 109.5 . .
C30 C32 H32C 109.5 . .
H32A C32 H32C 109.5 . .
H32B C32 H32C 109.5 . .

loop_
_geom_bond_atom_site_label_1
_geom_bond_atom_site_label_2
_geom_bond_distance
_geom_bond_site_symmetry_2
Y1 C1 2.354(5) 2_556
Y1 C1 2.354(5) .
Y1 N2 2.4048(18) 2_556
Y1 N2 2.4049(18) .
Y1 C5 2.483(2) .
Y1 C5 2.483(2) 2_556
N1 C5 1.371(3) .
N1 C8 1.393(3) .
N1 C13 1.456(3) .
N2 C20 1.298(3) .
N2 C21 1.442(3) .
C1 Si1 1.817(5) .
C1 H1A 0.9700 .
C1 H1B 0.9700 .
C2 Si1 1.849(5) .
C2 H2A 0.9600 .
C2 H2B 0.9600 .
C2 H2C 0.9600 .
C3 Si1 1.874(5) .
C3 H3A 0.9600 .
C3 H3B 0.9600 .
C3 H3C 0.9600 .
C4 Si1 1.878(5) .
C4 H4A 0.9600 .
C4 H4B 0.9600 .
C4 H4C 0.9600 .
C5 C6 1.408(3) .
C6 C20 1.414(3) .
C6 C7 1.443(3) .
C7 C12 1.388(3) .
C7 C8 1.406(3) .
C8 C9 1.386(3) .
C9 C10 1.374(4) .
C9 H9 0.9300 .
C10 C11 1.390(4) .
C10 H10 0.9300 .
C11 C12 1.383(4) .
C11 H11 0.9300 .
C12 H12 0.9300 .
C13 C14 1.506(4) .
C13 H13A 0.9700 .
C13 H13B 0.9700 .
C14 C15 1.369(4) .
C14 C19 1.388(4) .
C15 C16 1.385(5) .
C15 H15 0.9300 .
C16 C17 1.360(5) .
C16 H16 0.9300 .
C17 C18 1.360(6) .
C17 H17 0.9300 .
C18 C19 1.377(5) .
C18 H18 0.9300 .
C19 H19 0.9300 .
C20 H20 0.9300 .
C21 C22 1.400(3) .
C21 C26 1.401(3) .
C22 C23 1.396(4) .
C22 C27 1.514(4) .
C23 C24 1.367(4) .
C23 H23 0.9300 .
C24 C25 1.370(4) .
C24 H24 0.9300 .
C25 C26 1.390(3) .
C25 H25 0.9300 .
C26 C30 1.508(4) .
C27 C29 1.521(4) .
C27 C28 1.528(4) .
C27 H27 0.9800 .
C28 H28A 0.9600 .
C28 H28B 0.9600 .
C28 H28C 0.9600 .
C29 H29A 0.9600 .
C29 H29B 0.9600 .
C29 H29C 0.9600 .
C30 C31 1.508(4) .
C30 C32 1.507(4) .
C30 H30 0.9800 .
C31 H31A 0.9600 .
C31 H31B 0.9600 .
C31 H31C 0.9600 .
C32 H32A 0.9600 .
C32 H32B 0.9600 .
C32 H32C 0.9600 .

loop_
_geom_torsion_atom_site_label_1
_geom_torsion_atom_site_label_2
_geom_torsion_atom_site_label_3
_geom_torsion_atom_site_label_4
_geom_torsion
_geom_torsion_site_symmetry_1
C1 Y1 N2 C20 87.9(2) 2_556
C1 Y1 N2 C20 116.69(19) .
N2 Y1 N2 C20 -76.77(15) 2_556
C5 Y1 N2 C20 3.60(16) .
C5 Y1 N2 C20 -146.46(17) 2_556
C1 Y1 N2 C21 -98.2(2) 2_556
C1 Y1 N2 C21 -69.4(2) .
N2 Y1 N2 C21 97.12(18) 2_556
C5 Y1 N2 C21 177.5(2) .
C5 Y1 N2 C21 27.43(19) 2_556
C1 Y1 C1 Si1 39.7(3) 2_556
N2 Y1 C1 Si1 109.7(3) 2_556
N2 Y1 C1 Si1 -84.4(3) .
C5 Y1 C1 Si1 -3.9(4) .
C5 Y1 C1 Si1 -178.2(3) 2_556
Y1 C1 Si1 C2 168.0(3) .
Y1 C1 Si1 C3 46.7(4) .
Y1 C1 Si1 C4 -70.9(4) .
C8 N1 C5 C6 -0.3(3) .
C13 N1 C5 C6 179.4(2) .
C8 N1 C5 Y1 177.2(2) .
C13 N1 C5 Y1 -3.1(5) .
C1 Y1 C5 N1 53.9(4) 2_556
C1 Y1 C5 N1 73.1(4) .
N2 Y1 C5 N1 -58.5(3) 2_556
N2 Y1 C5 N1 179.1(3) .
C5 Y1 C5 N1 -117.1(3) 2_556
C1 Y1 C5 C6 -128.7(2) 2_556
C1 Y1 C5 C6 -109.5(2) .
N2 Y1 C5 C6 118.92(16) 2_556
N2 Y1 C5 C6 -3.43(15) .
C5 Y1 C5 C6 60.34(15) 2_556
N1 C5 C6 C20 -178.1(2) .
Y1 C5 C6 C20 3.4(3) .
N1 C5 C6 C7 1.1(3) .
Y1 C5 C6 C7 -177.44(15) .
C5 C6 C7 C12 177.7(3) .
C20 C6 C7 C12 -3.2(5) .
C5 C6 C7 C8 -1.5(3) .
C20 C6 C7 C8 177.6(2) .
C5 N1 C8 C9 179.6(3) .
C13 N1 C8 C9 -0.1(4) .
C5 N1 C8 C7 -0.6(3) .
C13 N1 C8 C7 179.6(2) .
C12 C7 C8 C9 1.7(4) .
C6 C7 C8 C9 -178.9(2) .
C12 C7 C8 N1 -178.1(2) .
C6 C7 C8 N1 1.2(3) .
N1 C8 C9 C10 178.5(3) .
C7 C8 C9 C10 -1.2(4) .
C8 C9 C10 C11 0.0(4) .
C9 C10 C11 C12 0.8(5) .
C10 C11 C12 C7 -0.3(4) .
C8 C7 C12 C11 -0.9(4) .
C6 C7 C12 C11 180.0(3) .
C5 N1 C13 C14 -100.5(3) .
C8 N1 C13 C14 79.2(3) .
N1 C13 C14 C15 -2.7(4) .
N1 C13 C14 C19 177.1(2) .
C19 C14 C15 C16 1.3(4) .
C13 C14 C15 C16 -178.9(3) .
C14 C15 C16 C17 -1.3(5) .
C15 C16 C17 C18 0.2(6) .
C16 C17 C18 C19 0.9(6) .
C17 C18 C19 C14 -0.8(6) .
C15 C14 C19 C18 -0.2(5) .
C13 C14 C19 C18 180.0(3) .
C21 N2 C20 C6 -177.9(2) .
Y1 N2 C20 C6 -3.4(3) .
C5 C6 C20 N2 -0.2(4) .
C7 C6 C20 N2 -179.2(2) .
C20 N2 C21 C22 84.0(3) .
Y1 N2 C21 C22 -89.6(2) .
C20 N2 C21 C26 -98.0(3) .
Y1 N2 C21 C26 88.3(2) .
C26 C21 C22 C23 1.5(4) .
N2 C21 C22 C23 179.3(2) .
C26 C21 C22 C27 -179.0(2) .
N2 C21 C22 C27 -1.2(3) .
C21 C22 C23 C24 0.0(4) .
C27 C22 C23 C24 -179.5(3) .
C22 C23 C24 C25 -1.3(5) .
C23 C24 C25 C26 1.0(5) .
C24 C25 C26 C21 0.4(4) .
C24 C25 C26 C30 179.3(3) .
C22 C21 C26 C25 -1.7(4) .
N2 C21 C26 C25 -179.6(2) .
C22 C21 C26 C30 179.4(2) .
N2 C21 C26 C30 1.6(3) .
C23 C22 C27 C29 83.7(3) .
C21 C22 C27 C29 -95.8(3) .
C23 C22 C27 C28 -41.3(4) .
C21 C22 C27 C28 139.2(3) .
C25 C26 C30 C31 39.8(4) .
C21 C26 C30 C31 -141.3(3) .
C25 C26 C30 C32 -86.6(3) .
C21 C26 C30 C32 92.3(3) .
